data_7221398
loop_
_publ_author_name
'Aguadero, A.'
'Daza, L.'
'Alonso, J.A.'

_publ_section_title
;
 Oxygen excess in La2 Co O(4+delta): a neutron diffraction study
;
_journal_name_full
;
Zeitschrift fuer Naturforschung, Teil B. Anorganische Chemie, Organische 
Chemie (42,1987-)
;
_journal_page_first 615
_journal_page_last 622
_journal_volume 63
_journal_year 2008
_chemical_formula_sum 'Co La2 O4.22'
_chemical_name_systematic 'La2 Co O4.22'
_space_group_IT_number 64
_symmetry_space_group_name_Hall '-B 2ab 2'
_symmetry_space_group_name_H-M 'B m a b'
_cell_angle_alpha 90
_cell_angle_beta 90
_cell_angle_gamma 90
_cell_formula_units_Z 4
_cell_length_a 5.47813
_cell_length_b 5.53399
_cell_length_c 12.65714
_cell_volume 383.713
_citation_journal_id_ASTM ZNBSEN
_cod_data_source_file Aguadero_ZNBSEN_2008_1514.cif
_cod_data_source_block Co1La2O4.22
_cod_original_cell_volume 383.7128
_cod_original_sg_symbol_Hall '-C 2ac 2 (-x,z,y)'
_cod_original_formula_sum 'Co1 La2 O4.22'
_cod_database_code 7221398

loop_
_symmetry_equiv_pos_as_xyz
x,y,z
-x+1/2,y+1/2,-z
x,-y,-z
-x+1/2,-y+1/2,z
-x,-y,-z
x-1/2,-y-1/2,z
-x,y,z
x-1/2,y-1/2,-z
x+1/2,y,z+1/2
-x+1,y+1/2,-z+1/2
x+1/2,-y,-z+1/2
-x+1,-y+1/2,z+1/2
-x+1/2,-y,-z+1/2
x,-y-1/2,z+1/2
-x+1/2,y,z+1/2
x,y-1/2,-z+1/2

loop_
_atom_site_label
_atom_site_type_symbol
_atom_site_fract_x
_atom_site_fract_y
_atom_site_fract_z
_atom_site_occupancy
_atom_site_U_iso_or_equiv
O2 O-2 0 0.013 0.1727 0.703 0.0
Co1 Co+2 0 0 0 1 0.0
O4 O-2 0.25 0.25 0.2395 0.087 0.0
O3 O-2 0.048 -0.097 0.182 0.149 0.0
La1 La+3 0 -0.0035 0.3609 1 0.0
O1 O-2 0.25 0.25 -0.0076 1 0.0
